data_2230339
loop_
_publ_author_name
'Wang, Hui'
'He, Li-juan'
'Zheng, Wei-hua'
'Song, Hua-can'

_publ_section_title
;
 3-[(<i>E</i>)-1-(Benzyloxyimino)ethyl]-7-(3-methylbut-2-enyloxy)-2<i>H</i>-chromen-2-one
;
_journal_coeditor_code HB5875
_journal_issue 6
_journal_name_full 'Acta Crystallographica Section E'
_journal_page_first o1516
_journal_paper_doi 10.1107/S1600536811019015
_journal_volume 67
_journal_year 2011
_chemical_formula_iupac 'C23 H23 N O4'
_chemical_formula_moiety 'C23 H23 N O4'
_chemical_formula_sum 'C23 H23 N O4'
_chemical_formula_weight 377.42
_chemical_name_systematic
;
3-[(<i>E</i>)-1-(Benzyloxyimino)ethyl]-7-(3-methylbut-2-enyloxy)-
2<i>H</i>-chromen-2-one
;
_space_group_IT_number 2
_symmetry_cell_setting triclinic
_symmetry_space_group_name_Hall '-P 1'
_symmetry_space_group_name_H-M 'P -1'
_atom_sites_solution_hydrogens geom
_atom_sites_solution_primary direct
_atom_sites_solution_secondary difmap
_audit_creation_method SHELXL-97
_cell_angle_alpha 92.368(3)
_cell_angle_beta 92.067(3)
_cell_angle_gamma 102.340(3)
_cell_formula_units_Z 2
_cell_length_a 7.3038(19)
_cell_length_b 11.467(3)
_cell_length_c 12.184(3)
_cell_measurement_reflns_used 1391
_cell_measurement_temperature 273(2)
_cell_measurement_theta_max 24.88
_cell_measurement_theta_min 2.41
_cell_volume 995.0(4)
_computing_cell_refinement 'SAINT (Bruker, 2004)'
_computing_data_collection 'APEX2 (Bruker, 2004)'
_computing_data_reduction 'SAINT (Bruker, 2004)'
_computing_molecular_graphics 'SHELXTL (Sheldrick, 2008)'
_computing_publication_material 'SHELXL97 (Sheldrick, 2008)'
_computing_structure_refinement 'SHELXL97 (Sheldrick, 2008)'
_computing_structure_solution 'SHELXS97 (Sheldrick, 2008)'
_diffrn_ambient_temperature 273(2)
_diffrn_measured_fraction_theta_full 0.970
_diffrn_measured_fraction_theta_max 0.970
_diffrn_measurement_device_type 'Bruker APEXII CCD'
_diffrn_measurement_method '\f and \w'
_diffrn_radiation_monochromator graphite
_diffrn_radiation_source 'fine-focus sealed tube'
_diffrn_radiation_type MoK\a
_diffrn_radiation_wavelength 0.71073
_diffrn_reflns_av_R_equivalents 0.0317
_diffrn_reflns_av_sigmaI/netI 0.0613
_diffrn_reflns_limit_h_max 8
_diffrn_reflns_limit_h_min -9
_diffrn_reflns_limit_k_max 14
_diffrn_reflns_limit_k_min -10
_diffrn_reflns_limit_l_max 15
_diffrn_reflns_limit_l_min -14
_diffrn_reflns_number 5604
_diffrn_reflns_theta_full 26.30
_diffrn_reflns_theta_max 26.30
_diffrn_reflns_theta_min 1.82
_exptl_absorpt_coefficient_mu 0.086
_exptl_absorpt_correction_T_max 0.986
_exptl_absorpt_correction_T_min 0.978
_exptl_absorpt_correction_type multi-scan
_exptl_absorpt_process_details '(SADABS; Bruker, 2004)'
_exptl_crystal_colour colorless
_exptl_crystal_density_diffrn 1.260
_exptl_crystal_density_method 'not measured'
_exptl_crystal_description block
_exptl_crystal_F_000 430.0
_exptl_crystal_size_max 0.26
_exptl_crystal_size_mid 0.18
_exptl_crystal_size_min 0.16
_refine_diff_density_max 0.183
_refine_diff_density_min -0.185
_refine_ls_extinction_coef 0.049(5)
_refine_ls_extinction_expression Fc^*^=kFc[1+0.001xFc^2^\l^3^/sin(2\q)]^-1/4^
_refine_ls_extinction_method 'SHELXL97 (Sheldrick, 2008)'
_refine_ls_goodness_of_fit_ref 1.006
_refine_ls_hydrogen_treatment constr
_refine_ls_matrix_type full
_refine_ls_number_parameters 257
_refine_ls_number_reflns 3912
_refine_ls_number_restraints 0
_refine_ls_restrained_S_all 1.006
_refine_ls_R_factor_all 0.0864
_refine_ls_R_factor_gt 0.0522
_refine_ls_shift/su_max 0.028
_refine_ls_shift/su_mean 0.003
_refine_ls_structure_factor_coef Fsqd
_refine_ls_weighting_details 'calc w=1/[\s^2^(Fo^2^)+(0.0644P)^2^+0.1016P] where P=(Fo^2^+2Fc^2^)/3'
_refine_ls_weighting_scheme calc
_refine_ls_wR_factor_gt 0.1329
_refine_ls_wR_factor_ref 0.1546
_reflns_number_gt 2341
_reflns_number_total 3912
_reflns_threshold_expression I>2\s(I)
_cod_data_source_file hb5875.cif
_cod_data_source_block I
_cod_original_cell_volume 995.0(5)
_cod_original_sg_symbol_Hall ' -P 1'
_cod_database_code 2230339
_cod_database_fobs_code 2230339

loop_
_symmetry_equiv_pos_as_xyz
'x, y, z'
'-x, -y, -z'

loop_
_atom_site_type_symbol
_atom_site_label
_atom_site_fract_x
_atom_site_fract_y
_atom_site_fract_z
_atom_site_U_iso_or_equiv
_atom_site_adp_type
_atom_site_calc_flag
_atom_site_refinement_flags
_atom_site_occupancy
_atom_site_symmetry_multiplicity
_atom_site_disorder_assembly
_atom_site_disorder_group
N N1 0.4410(2) 0.43803(16) 0.26381(14) 0.0548(5) Uani d . 1 1 . .
O O3 0.59306(19) 0.46642(13) 0.19438(12) 0.0611(4) Uani d . 1 1 . .
O O2 0.3010(2) 0.10766(13) 0.38943(12) 0.0622(4) Uani d . 1 1 . .
O O1 0.04470(18) 0.14660(12) 0.45666(10) 0.0492(4) Uani d . 1 1 . .
O O4 -0.50894(19) 0.21552(13) 0.61925(11) 0.0558(4) Uani d . 1 1 . .
C C19 0.9868(3) 0.6503(2) 0.19649(18) 0.0627(6) Uani d . 1 1 . .
H H19 0.9821 0.6483 0.2726 0.075 Uiso calc R 1 1 . .
C C18 1.1555(3) 0.6776(2) 0.1505(2) 0.0776(8) Uani d . 1 1 . .
H H18 1.2648 0.6934 0.1952 0.093 Uiso calc R 1 1 . .
C C17 1.1667(4) 0.6820(3) 0.0413(3) 0.0852(9) Uani d . 1 1 . .
H H17 1.2835 0.7011 0.0107 0.102 Uiso calc R 1 1 . .
C C16 1.0072(5) 0.6584(3) -0.0255(2) 0.0898(9) Uani d . 1 1 . .
H H16 1.0149 0.6616 -0.1014 0.108 Uiso calc R 1 1 . .
C C15 0.8327(4) 0.6296(2) 0.0215(2) 0.0743(7) Uani d . 1 1 . .
H H15 0.7235 0.6132 -0.0232 0.089 Uiso calc R 1 1 . .
C C14 0.8222(3) 0.62545(18) 0.13341(18) 0.0539(6) Uani d . 1 1 . .
C C13 0.6388(4) 0.5931(2) 0.1861(3) 0.0872(9) Uani d . 1 1 . .
H H13B 0.6471 0.6325 0.2587 0.105 Uiso calc R 1 1 . .
H H13A 0.5422 0.6184 0.1423 0.105 Uiso calc R 1 1 . .
C C11 0.3842(3) 0.32488(19) 0.26814(16) 0.0485(5) Uani d . 1 1 . .
C C12 0.4680(4) 0.2348(2) 0.2070(2) 0.0742(7) Uani d . 1 1 . .
H H12C 0.5063 0.2642 0.1369 0.111 Uiso calc R 1 1 . .
H H12A 0.3765 0.1611 0.1961 0.111 Uiso calc R 1 1 . .
H H12B 0.5750 0.2214 0.2486 0.111 Uiso calc R 1 1 . .
C C3 0.2208(3) 0.28938(17) 0.33767(15) 0.0449(5) Uani d . 1 1 . .
C C2 0.1984(3) 0.17731(18) 0.39329(15) 0.0462(5) Uani d . 1 1 . .
C C9 -0.0825(3) 0.21796(17) 0.47168(14) 0.0418(5) Uani d . 1 1 . .
C C4 0.0943(3) 0.35857(18) 0.35299(15) 0.0481(5) Uani d . 1 1 . .
H H4 0.1091 0.4300 0.3175 0.058 Uiso calc R 1 1 . .
C C10 -0.0610(3) 0.32596(17) 0.42160(15) 0.0437(5) Uani d . 1 1 . .
C C5 -0.1943(3) 0.39482(19) 0.44254(17) 0.0530(5) Uani d . 1 1 . .
H H5 -0.1839 0.4680 0.4104 0.064 Uiso calc R 1 1 . .
C C6 -0.3389(3) 0.35666(19) 0.50912(17) 0.0529(5) Uani d . 1 1 . .
H H6 -0.4246 0.4042 0.5231 0.064 Uiso calc R 1 1 . .
C C8 -0.2289(3) 0.17562(18) 0.53828(15) 0.0460(5) Uani d . 1 1 . .
H H8 -0.2400 0.1022 0.5699 0.055 Uiso calc R 1 1 . .
C C7 -0.3581(3) 0.24560(18) 0.55642(15) 0.0458(5) Uani d . 1 1 . .
C C20 -0.5503(3) 0.0961(2) 0.65844(17) 0.0564(6) Uani d . 1 1 . .
H H20B -0.4576 0.0878 0.7150 0.068 Uiso calc R 1 1 . .
H H20A -0.5481 0.0381 0.5985 0.068 Uiso calc R 1 1 . .
C C21 -0.7401(3) 0.07576(19) 0.70411(16) 0.0536(5) Uani d . 1 1 . .
H H21 -0.8390 0.0794 0.6550 0.064 Uiso calc R 1 1 . .
C C22 -0.7839(3) 0.05328(19) 0.80605(16) 0.0516(5) Uani d . 1 1 . .
C C24 -0.6452(4) 0.0473(3) 0.89720(19) 0.0908(9) Uani d . 1 1 . .
H H24C -0.5213 0.0617 0.8696 0.136 Uiso calc R 1 1 . .
H H24A -0.6738 -0.0304 0.9268 0.136 Uiso calc R 1 1 . .
H H24B -0.6510 0.1069 0.9539 0.136 Uiso calc R 1 1 . .
C C23 -0.9843(3) 0.0309(2) 0.8392(2) 0.0740(7) Uani d . 1 1 . .
H H23B -1.0643 0.0390 0.7770 0.111 Uiso calc R 1 1 . .
H H23C -0.9965 0.0879 0.8969 0.111 Uiso calc R 1 1 . .
H H23A -1.0200 -0.0484 0.8648 0.111 Uiso calc R 1 1 . .

loop_
_atom_site_aniso_label
_atom_site_aniso_U_11
_atom_site_aniso_U_22
_atom_site_aniso_U_33
_atom_site_aniso_U_12
_atom_site_aniso_U_13
_atom_site_aniso_U_23
N1 0.0458(10) 0.0545(12) 0.0642(11) 0.0066(9) 0.0195(8) 0.0119(9)
O3 0.0547(9) 0.0495(10) 0.0799(10) 0.0063(7) 0.0285(8) 0.0151(7)
O2 0.0598(9) 0.0552(10) 0.0791(10) 0.0235(8) 0.0188(8) 0.0198(8)
O1 0.0493(8) 0.0467(9) 0.0545(8) 0.0125(7) 0.0135(6) 0.0161(6)
O4 0.0584(9) 0.0500(9) 0.0602(9) 0.0102(7) 0.0212(7) 0.0094(7)
C19 0.0675(15) 0.0652(16) 0.0569(13) 0.0157(13) 0.0105(11) 0.0086(11)
C18 0.0535(15) 0.089(2) 0.0876(19) 0.0105(14) 0.0042(13) 0.0007(15)
C17 0.0681(18) 0.089(2) 0.096(2) 0.0059(15) 0.0369(16) 0.0044(16)
C16 0.122(3) 0.093(2) 0.0524(15) 0.0134(19) 0.0287(17) 0.0138(14)
C15 0.0760(18) 0.0710(18) 0.0716(16) 0.0083(14) -0.0149(13) 0.0084(13)
C14 0.0487(13) 0.0434(13) 0.0715(14) 0.0097(10) 0.0176(11) 0.0137(10)
C13 0.0692(17) 0.0507(16) 0.150(3) 0.0176(13) 0.0500(17) 0.0331(16)
C11 0.0480(12) 0.0480(13) 0.0491(11) 0.0080(10) 0.0081(9) 0.0058(9)
C12 0.0839(18) 0.0575(16) 0.0832(17) 0.0131(13) 0.0391(14) 0.0051(13)
C3 0.0458(11) 0.0430(12) 0.0453(10) 0.0064(9) 0.0075(8) 0.0072(9)
C2 0.0449(11) 0.0469(13) 0.0467(11) 0.0082(10) 0.0057(9) 0.0072(9)
C9 0.0435(11) 0.0416(12) 0.0412(10) 0.0108(9) 0.0031(8) 0.0047(8)
C4 0.0508(12) 0.0435(12) 0.0489(11) 0.0060(10) 0.0046(9) 0.0111(9)
C10 0.0431(11) 0.0433(12) 0.0436(10) 0.0059(9) 0.0032(8) 0.0075(9)
C5 0.0536(13) 0.0454(13) 0.0616(13) 0.0110(10) 0.0085(10) 0.0146(10)
C6 0.0519(12) 0.0448(13) 0.0649(13) 0.0144(10) 0.0097(10) 0.0085(10)
C8 0.0511(12) 0.0427(12) 0.0436(10) 0.0069(10) 0.0064(9) 0.0084(9)
C7 0.0465(11) 0.0465(12) 0.0425(10) 0.0042(9) 0.0101(8) 0.0046(9)
C20 0.0637(14) 0.0540(14) 0.0522(12) 0.0108(11) 0.0156(10) 0.0106(10)
C21 0.0486(12) 0.0603(14) 0.0501(12) 0.0054(10) 0.0072(9) 0.0111(10)
C22 0.0539(13) 0.0507(13) 0.0490(11) 0.0066(10) 0.0091(9) 0.0062(9)
C24 0.0810(19) 0.136(3) 0.0548(14) 0.0192(18) 0.0014(13) 0.0171(15)
C23 0.0656(16) 0.0839(19) 0.0709(16) 0.0066(14) 0.0209(12) 0.0184(13)

loop_
_atom_type_symbol
_atom_type_description
_atom_type_scat_dispersion_real
_atom_type_scat_dispersion_imag
_atom_type_scat_source
C C 0.0033 0.0016 'International Tables Vol C Tables 4.2.6.8 and 6.1.1.4'
H H 0.0000 0.0000 'International Tables Vol C Tables 4.2.6.8 and 6.1.1.4'
N N 0.0061 0.0033 'International Tables Vol C Tables 4.2.6.8 and 6.1.1.4'
O O 0.0106 0.0060 'International Tables Vol C Tables 4.2.6.8 and 6.1.1.4'

loop_
_geom_angle_atom_site_label_1
_geom_angle_atom_site_label_2
_geom_angle_atom_site_label_3
_geom_angle_site_symmetry_1
_geom_angle_site_symmetry_3
_geom_angle
_geom_angle_publ_flag
C11 N1 O3 . . 111.18(16) ?
N1 O3 C13 . . 108.13(15) ?
C9 O1 C2 . . 123.03(15) ?
C7 O4 C20 . . 117.49(15) ?
C18 C19 C14 . . 121.5(2) ?
C18 C19 H19 . . 119.2 ?
C14 C19 H19 . . 119.2 ?
C17 C18 C19 . . 120.6(3) ?
C17 C18 H18 . . 119.7 ?
C19 C18 H18 . . 119.7 ?
C18 C17 C16 . . 120.4(2) ?
C18 C17 H17 . . 119.8 ?
C16 C17 H17 . . 119.8 ?
C17 C16 C15 . . 119.2(2) ?
C17 C16 H16 . . 120.4 ?
C15 C16 H16 . . 120.4 ?
C14 C15 C16 . . 120.1(2) ?
C14 C15 H15 . . 119.9 ?
C16 C15 H15 . . 119.9 ?
C15 C14 C19 . . 118.1(2) ?
C15 C14 C13 . . 121.5(2) ?
C19 C14 C13 . . 120.3(2) ?
O3 C13 C14 . . 108.12(18) ?
O3 C13 H13B . . 110.1 ?
C14 C13 H13B . . 110.1 ?
O3 C13 H13A . . 110.1 ?
C14 C13 H13A . . 110.1 ?
H13B C13 H13A . . 108.4 ?
N1 C11 C3 . . 113.69(18) ?
N1 C11 C12 . . 124.18(19) ?
C3 C11 C12 . . 122.1(2) ?
C11 C12 H12C . . 109.5 ?
C11 C12 H12A . . 109.5 ?
H12C C12 H12A . . 109.5 ?
C11 C12 H12B . . 109.5 ?
H12C C12 H12B . . 109.5 ?
H12A C12 H12B . . 109.5 ?
C4 C3 C2 . . 118.98(17) ?
C4 C3 C11 . . 122.25(18) ?
C2 C3 C11 . . 118.75(17) ?
O2 C2 O1 . . 116.02(17) ?
O2 C2 C3 . . 126.66(18) ?
O1 C2 C3 . . 117.31(17) ?
O1 C9 C8 . . 116.41(16) ?
O1 C9 C10 . . 120.44(16) ?
C8 C9 C10 . . 123.15(18) ?
C3 C4 C10 . . 122.46(18) ?
C3 C4 H4 . . 118.8 ?
C10 C4 H4 . . 118.8 ?
C9 C10 C5 . . 117.12(17) ?
C9 C10 C4 . . 117.73(18) ?
C5 C10 C4 . . 125.15(18) ?
C6 C5 C10 . . 121.29(19) ?
C6 C5 H5 . . 119.4 ?
C10 C5 H5 . . 119.4 ?
C5 C6 C7 . . 119.89(19) ?
C5 C6 H6 . . 120.1 ?
C7 C6 H6 . . 120.1 ?
C7 C8 C9 . . 118.06(18) ?
C7 C8 H8 . . 121.0 ?
C9 C8 H8 . . 121.0 ?
O4 C7 C8 . . 124.63(18) ?
O4 C7 C6 . . 114.90(17) ?
C8 C7 C6 . . 120.47(18) ?
O4 C20 C21 . . 107.58(17) ?
O4 C20 H20B . . 110.2 ?
C21 C20 H20B . . 110.2 ?
O4 C20 H20A . . 110.2 ?
C21 C20 H20A . . 110.2 ?
H20B C20 H20A . . 108.5 ?
C22 C21 C20 . . 127.4(2) ?
C22 C21 H21 . . 116.3 ?
C20 C21 H21 . . 116.3 ?
C21 C22 C24 . . 124.4(2) ?
C21 C22 C23 . . 121.23(19) ?
C24 C22 C23 . . 114.42(18) ?
C22 C24 H24C . . 109.5 ?
C22 C24 H24A . . 109.5 ?
H24C C24 H24A . . 109.5 ?
C22 C24 H24B . . 109.5 ?
H24C C24 H24B . . 109.5 ?
H24A C24 H24B . . 109.5 ?
C22 C23 H23B . . 109.5 ?
C22 C23 H23C . . 109.5 ?
H23B C23 H23C . . 109.5 ?
C22 C23 H23A . . 109.5 ?
H23B C23 H23A . . 109.5 ?
H23C C23 H23A . . 109.5 ?

loop_
_geom_bond_atom_site_label_1
_geom_bond_atom_site_label_2
_geom_bond_site_symmetry_2
_geom_bond_distance
_geom_bond_publ_flag
N1 C11 . 1.279(3) ?
N1 O3 . 1.4111(19) ?
O3 C13 . 1.428(3) ?
O2 C2 . 1.207(2) ?
O1 C9 . 1.375(2) ?
O1 C2 . 1.377(2) ?
O4 C7 . 1.356(2) ?
O4 C20 . 1.443(2) ?
C19 C18 . 1.353(3) ?
C19 C14 . 1.373(3) ?
C19 H19 . 0.9300 ?
C18 C17 . 1.338(3) ?
C18 H18 . 0.9300 ?
C17 C16 . 1.368(4) ?
C17 H17 . 0.9300 ?
C16 C15 . 1.396(4) ?
C16 H16 . 0.9300 ?
C15 C14 . 1.371(3) ?
C15 H15 . 0.9300 ?
C14 C13 . 1.488(3) ?
C13 H13B . 0.9700 ?
C13 H13A . 0.9700 ?
C11 C3 . 1.483(3) ?
C11 C12 . 1.495(3) ?
C12 H12C . 0.9600 ?
C12 H12A . 0.9600 ?
C12 H12B . 0.9600 ?
C3 C4 . 1.354(3) ?
C3 C2 . 1.459(3) ?
C9 C8 . 1.382(2) ?
C9 C10 . 1.385(3) ?
C4 C10 . 1.428(3) ?
C4 H4 . 0.9300 ?
C10 C5 . 1.402(3) ?
C5 C6 . 1.363(3) ?
C5 H5 . 0.9300 ?
C6 C7 . 1.401(3) ?
C6 H6 . 0.9300 ?
C8 C7 . 1.381(3) ?
C8 H8 . 0.9300 ?
C20 C21 . 1.488(3) ?
C20 H20B . 0.9700 ?
C20 H20A . 0.9700 ?
C21 C22 . 1.316(3) ?
C21 H21 . 0.9300 ?
C22 C24 . 1.490(3) ?
C22 C23 . 1.504(3) ?
C24 H24C . 0.9600 ?
C24 H24A . 0.9600 ?
C24 H24B . 0.9600 ?
C23 H23B . 0.9600 ?
C23 H23C . 0.9600 ?
C23 H23A . 0.9600 ?

loop_
_geom_hbond_atom_site_label_D
_geom_hbond_atom_site_label_H
_geom_hbond_atom_site_label_A
_geom_hbond_site_symmetry_A
_geom_hbond_distance_DH
_geom_hbond_distance_HA
_geom_hbond_distance_DA
_geom_hbond_angle_DHA
C8 H8 O2 2_556 0.93 2.43 3.338(3) 167

loop_
_cod_related_entry_id
_cod_related_entry_database
_cod_related_entry_code
1 ChemSpider 30656706
